data_1565903
loop_
_publ_author_name
'Kumar, sharvan'
'Yoshida, Kohshi'
'Hattori, Yusuke'
'Higashino, Tomohiro'
'Imahori, Hiroshi'
'Seki, Shu'

_publ_section_title
;
 Facile Synthesis of Ambient Stable Pyreno[4,5-b]pyrrole Monoanion and
 Pyreno[4,5-b:9,10-b&#x2019;]dipyrrole Dianion: From Serendipity to Design
;
_journal_name_full 'Chemical Science'
_journal_paper_doi 10.1039/D1SC06070H
_journal_year 2022
_chemical_formula_moiety 'C24 H6 N5 O2, C24 H20 P'
_chemical_formula_sum 'C48 H26 N5 O2 P'
_chemical_formula_weight 735.71
_chemical_melting_point 568.15
_chemical_name_common 'Dicarbonylpyrenopyrrole monoanion'
_space_group_crystal_system triclinic
_space_group_IT_number 2
_space_group_name_Hall '-P 1'
_space_group_name_H-M_alt 'P -1'
_atom_sites_solution_hydrogens geom
_audit_creation_method SHELXL-2014
_audit_update_record
;
2021-10-21 deposited with the CCDC.	2022-01-04 downloaded from the CCDC.
;
_cell_angle_alpha 99.420(5)
_cell_angle_beta 100.745(6)
_cell_angle_gamma 104.380(5)
_cell_formula_units_Z 2
_cell_length_a 9.287(4)
_cell_length_b 14.079(6)
_cell_length_c 14.828(6)
_cell_measurement_reflns_used 4928
_cell_measurement_temperature 153(2)
_cell_measurement_theta_max 27.5
_cell_measurement_theta_min 3.0
_cell_volume 1799.6(13)
_computing_structure_refinement 'SHELXL-2014 (Sheldrick, 2014)'
_computing_structure_solution 'SHELXS-2014 (Sheldrick, 2014)'
_diffrn_ambient_temperature 153(2)
_diffrn_detector_area_resol_mean 28.5714
_diffrn_measured_fraction_theta_full 0.975
_diffrn_measured_fraction_theta_max 0.954
_diffrn_measurement_device_type 'Rigaku Saturn724+ (4x4 bin mode)'
_diffrn_measurement_method 'profile data from \w-scans'
_diffrn_radiation_type MoK\a
_diffrn_radiation_wavelength 0.71075
_diffrn_reflns_av_R_equivalents 0.0380
_diffrn_reflns_av_unetI/netI 0.0732
_diffrn_reflns_Laue_measured_fraction_full 0.975
_diffrn_reflns_Laue_measured_fraction_max 0.954
_diffrn_reflns_limit_h_max 8
_diffrn_reflns_limit_h_min -12
_diffrn_reflns_limit_k_max 18
_diffrn_reflns_limit_k_min -18
_diffrn_reflns_limit_l_max 18
_diffrn_reflns_limit_l_min -19
_diffrn_reflns_number 14684
_diffrn_reflns_point_group_measured_fraction_full 0.975
_diffrn_reflns_point_group_measured_fraction_max 0.954
_diffrn_reflns_theta_full 25.242
_diffrn_reflns_theta_max 27.498
_diffrn_reflns_theta_min 3.013
_diffrn_source 'Rotating Anode'
_exptl_absorpt_coefficient_mu 0.127
_exptl_absorpt_correction_T_max 1.000
_exptl_absorpt_correction_T_min 0.725
_exptl_absorpt_correction_type multi-scan
_exptl_crystal_colour Violet
_exptl_crystal_density_diffrn 1.358
_exptl_crystal_description Prism
_exptl_crystal_F_000 760
_exptl_crystal_size_max 0.300
_exptl_crystal_size_mid 0.050
_exptl_crystal_size_min 0.030
_refine_diff_density_max 0.295
_refine_diff_density_min -0.268
_refine_diff_density_rms 0.048
_refine_ls_extinction_method none
_refine_ls_goodness_of_fit_ref 1.025
_refine_ls_hydrogen_treatment constr
_refine_ls_matrix_type full
_refine_ls_number_parameters 505
_refine_ls_number_reflns 7885
_refine_ls_number_restraints 0
_refine_ls_restrained_S_all 1.025
_refine_ls_R_factor_all 0.0885
_refine_ls_R_factor_gt 0.0570
_refine_ls_shift/su_max 0.000
_refine_ls_shift/su_mean 0.000
_refine_ls_structure_factor_coef Fsqd
_refine_ls_weighting_details 'w=1/[\s^2^(Fo^2^)+(0.0559P)^2^] where P=(Fo^2^+2Fc^2^)/3'
_refine_ls_weighting_scheme calc
_refine_ls_wR_factor_gt 0.1176
_refine_ls_wR_factor_ref 0.1352
_reflns_Friedel_coverage 0.000
_reflns_number_gt 5395
_reflns_number_total 7885
_reflns_threshold_expression 'I > 2\s(I)'
_cod_data_source_file d1sc06070h2.cif
_cod_data_source_block 0714se
_cod_depositor_comments
;
The following automatic conversions were performed:

data item '_chemical_melting_point' value '295 oC' was changed to
'568.15' -- it was converted from degrees Celsius (C) to kelvins (K).

data item '_exptl_absorpt_correction_type' value 'Multi-scan' was
changed to 'multi-scan' in accordance with the
/home/data/users/saulius/crontab/automatic-downloads/rss-feeds/RSC/lib/dictionaries/cif_core.dic
dictionary named 'cif_core.dic' version 2.4.2 last updated on
2011-04-26.

Automatic conversion script
Id: cif_fix_values 7556 2019-12-06 15:28:31Z antanas 
;
_cod_database_code 1565903
_shelx_space_group_comment
;
The symmetry employed for this shelxl refinement is uniquely defined
by the following loop, which should always be used as a source of
symmetry information in preference to the above space-group names.
They are only intended as comments.
;
_shelx_estimated_absorpt_t_min 0.963
_shelx_estimated_absorpt_t_max 0.996
_shelxl_version_number 2014-3

loop_
_space_group_symop_operation_xyz
'x, y, z'
'-x, -y, -z'

loop_
_atom_site_label
_atom_site_type_symbol
_atom_site_fract_x
_atom_site_fract_y
_atom_site_fract_z
_atom_site_U_iso_or_equiv
_atom_site_adp_type
_atom_site_occupancy
_atom_site_site_symmetry_order
_atom_site_calc_flag
_atom_site_refinement_flags_posn
_atom_site_refinement_flags_adp
_atom_site_refinement_flags_occupancy
_atom_site_disorder_assembly
_atom_site_disorder_group
C1 C 1.2571(3) 0.0314(2) 0.74358(18) 0.0525(7) Uani 1 1 d . . . . .
H1 H 1.2284 0.0668 0.7943 0.063 Uiso 1 1 calc R U . . .
C2 C 1.3386(3) -0.0373(2) 0.75920(19) 0.0525(7) Uani 1 1 d . . . . .
H2 H 1.3657 -0.0484 0.8208 0.063 Uiso 1 1 calc R U . . .
C3 C 1.3802(3) -0.08917(18) 0.68655(18) 0.0427(6) Uani 1 1 d . . . . .
C4 C 1.4678(3) -0.16132(19) 0.7058(2) 0.0513(7) Uani 1 1 d . . . . .
C5 C 1.5111(3) -0.22019(18) 0.6250(2) 0.0508(7) Uani 1 1 d . . . . .
C6 C 1.4669(3) -0.20071(17) 0.53089(19) 0.0423(6) Uani 1 1 d . . . . .
C7 C 1.5095(3) -0.25123(17) 0.4573(2) 0.0504(7) Uani 1 1 d . . . . .
H3 H 1.5658 -0.2977 0.4686 0.060 Uiso 1 1 calc R U . . .
C8 C 1.4717(3) -0.23536(18) 0.3676(2) 0.0501(7) Uani 1 1 d . . . . .
H4 H 1.5017 -0.2707 0.3174 0.060 Uiso 1 1 calc R U . . .
C9 C 1.3897(3) -0.16745(16) 0.35112(18) 0.0399(6) Uani 1 1 d . . . . .
H5 H 1.3630 -0.1566 0.2894 0.048 Uiso 1 1 calc R U . . .
C10 C 1.3462(2) -0.11507(15) 0.42436(16) 0.0320(5) Uani 1 1 d . . . . .
C11 C 1.2668(2) -0.04116(15) 0.41027(15) 0.0287(5) Uani 1 1 d . . . . .
C12 C 1.2236(2) 0.01393(15) 0.48407(15) 0.0286(5) Uani 1 1 d . . . . .
C13 C 1.2590(2) -0.00317(16) 0.57862(15) 0.0326(5) Uani 1 1 d . . . . .
C14 C 1.2181(3) 0.04814(18) 0.65423(16) 0.0406(6) Uani 1 1 d . . . . .
H6 H 1.1625 0.0952 0.6440 0.049 Uiso 1 1 calc R U . . .
C15 C 1.3397(2) -0.07500(16) 0.59395(16) 0.0338(5) Uani 1 1 d . . . . .
C16 C 1.3838(2) -0.13047(15) 0.51678(17) 0.0342(5) Uani 1 1 d . . . . .
O1 O 1.5063(2) -0.17516(15) 0.78448(15) 0.0742(6) Uani 1 1 d . . . . .
O2 O 1.5819(2) -0.28113(13) 0.64030(16) 0.0670(6) Uani 1 1 d . . . . .
C17 C 1.1561(2) 0.07983(15) 0.44361(15) 0.0276(5) Uani 1 1 d . . . . .
C18 C 1.1636(2) 0.06053(15) 0.34770(15) 0.0267(5) Uani 1 1 d . . . . .
N1 N 1.23079(19) -0.01370(13) 0.32822(12) 0.0299(4) Uani 1 1 d . . . . .
C19 C 1.0995(3) 0.15579(17) 0.48901(16) 0.0345(5) Uani 1 1 d . . . . .
N2 N 1.0543(2) 0.21697(15) 0.52712(15) 0.0454(5) Uani 1 1 d . . . . .
C20 C 1.1200(2) 0.11003(15) 0.27546(16) 0.0298(5) Uani 1 1 d . . . . .
C21 C 1.0609(3) 0.19436(18) 0.29708(17) 0.0381(6) Uani 1 1 d . . . . .
N3 N 1.0153(3) 0.26290(18) 0.30991(17) 0.0587(7) Uani 1 1 d . . . . .
C22 C 1.1342(2) 0.08787(16) 0.18412(16) 0.0317(5) Uani 1 1 d . . . . .
C23 C 1.0999(3) 0.15017(19) 0.12081(17) 0.0396(6) Uani 1 1 d . . . . .
N4 N 1.0728(3) 0.20142(19) 0.07068(17) 0.0599(6) Uani 1 1 d . . . . .
C24 C 1.1901(3) 0.00854(18) 0.14526(17) 0.0400(6) Uani 1 1 d . . . . .
N5 N 1.2314(3) -0.05302(17) 0.10648(16) 0.0591(7) Uani 1 1 d . . . . .
P1 P 0.63113(6) 0.46951(4) 0.20923(4) 0.02659(15) Uani 1 1 d . . . . .
C25 C 0.6939(2) 0.45593(15) 0.32691(15) 0.0279(5) Uani 1 1 d . . . . .
C26 C 0.7812(2) 0.39078(16) 0.34595(15) 0.0303(5) Uani 1 1 d . . . . .
H7 H 0.8044 0.3506 0.2958 0.036 Uiso 1 1 calc R U . . .
C27 C 0.8338(2) 0.38478(17) 0.43786(16) 0.0361(5) Uani 1 1 d . . . . .
H8 H 0.8932 0.3404 0.4508 0.043 Uiso 1 1 calc R U . . .
C28 C 0.8001(2) 0.44331(18) 0.51103(16) 0.0386(6) Uani 1 1 d . . . . .
H9 H 0.8362 0.4389 0.5740 0.046 Uiso 1 1 calc R U . . .
C29 C 0.7139(3) 0.50833(18) 0.49268(16) 0.0399(6) Uani 1 1 d . . . . .
H10 H 0.6920 0.5490 0.5431 0.048 Uiso 1 1 calc R U . . .
C30 C 0.6596(3) 0.51414(17) 0.40112(16) 0.0358(5) Uani 1 1 d . . . . .
H11 H 0.5989 0.5578 0.3886 0.043 Uiso 1 1 calc R U . . .
C31 C 0.4520(2) 0.49953(15) 0.19939(14) 0.0285(5) Uani 1 1 d . . . . .
C32 C 0.3380(2) 0.44360(16) 0.23498(15) 0.0337(5) Uani 1 1 d . . . . .
H12 H 0.3560 0.3916 0.2651 0.040 Uiso 1 1 calc R U . . .
C33 C 0.1986(3) 0.46445(18) 0.22602(17) 0.0391(6) Uani 1 1 d . . . . .
H13 H 0.1206 0.4267 0.2501 0.047 Uiso 1 1 calc R U . . .
C34 C 0.1729(3) 0.53981(19) 0.18226(17) 0.0408(6) Uani 1 1 d . . . . .
H14 H 0.0771 0.5538 0.1767 0.049 Uiso 1 1 calc R U . . .
C35 C 0.2843(3) 0.59517(18) 0.14642(16) 0.0389(6) Uani 1 1 d . . . . .
H15 H 0.2651 0.6468 0.1161 0.047 Uiso 1 1 calc R U . . .
C36 C 0.4254(3) 0.57504(16) 0.15490(15) 0.0331(5) Uani 1 1 d . . . . .
H16 H 0.5028 0.6128 0.1304 0.040 Uiso 1 1 calc R U . . .
C37 C 0.7695(2) 0.57069(15) 0.18643(15) 0.0282(5) Uani 1 1 d . . . . .
C38 C 0.8607(2) 0.65064(16) 0.25938(17) 0.0370(6) Uani 1 1 d . . . . .
H17 H 0.8550 0.6501 0.3226 0.044 Uiso 1 1 calc R U . . .
C39 C 0.9603(3) 0.73147(17) 0.23867(19) 0.0435(6) Uani 1 1 d . . . . .
H18 H 1.0219 0.7866 0.2880 0.052 Uiso 1 1 calc R U . . .
C40 C 0.9697(3) 0.73184(18) 0.1476(2) 0.0462(7) Uani 1 1 d . . . . .
H19 H 1.0377 0.7875 0.1343 0.055 Uiso 1 1 calc R U . . .
C41 C 0.8815(3) 0.65238(18) 0.07478(18) 0.0417(6) Uani 1 1 d . . . . .
H20 H 0.8901 0.6529 0.0120 0.050 Uiso 1 1 calc R U . . .
C42 C 0.7806(2) 0.57191(17) 0.09380(16) 0.0343(5) Uani 1 1 d . . . . .
H21 H 0.7188 0.5175 0.0439 0.041 Uiso 1 1 calc R U . . .
C43 C 0.6049(2) 0.35839(15) 0.12187(14) 0.0280(5) Uani 1 1 d . . . . .
C44 C 0.4588(3) 0.30388(16) 0.06903(15) 0.0341(5) Uani 1 1 d . . . . .
H22 H 0.3726 0.3249 0.0795 0.041 Uiso 1 1 calc R U . . .
C45 C 0.4398(3) 0.21860(18) 0.00088(17) 0.0435(6) Uani 1 1 d . . . . .
H23 H 0.3401 0.1813 -0.0354 0.052 Uiso 1 1 calc R U . . .
C46 C 0.5638(3) 0.18766(18) -0.01462(17) 0.0448(6) Uani 1 1 d . . . . .
H24 H 0.5495 0.1290 -0.0613 0.054 Uiso 1 1 calc R U . . .
C47 C 0.7094(3) 0.24138(17) 0.03740(16) 0.0388(6) Uani 1 1 d . . . . .
H25 H 0.7947 0.2192 0.0269 0.047 Uiso 1 1 calc R U . . .
C48 C 0.7311(2) 0.32753(16) 0.10479(15) 0.0328(5) Uani 1 1 d . . . . .
H26 H 0.8315 0.3656 0.1393 0.039 Uiso 1 1 calc R U . . .

loop_
_atom_site_aniso_label
_atom_site_aniso_U_11
_atom_site_aniso_U_22
_atom_site_aniso_U_33
_atom_site_aniso_U_23
_atom_site_aniso_U_13
_atom_site_aniso_U_12
C1 0.0466(16) 0.0656(18) 0.0339(15) 0.0091(13) 0.0077(12) -0.0017(14)
C2 0.0449(16) 0.0589(17) 0.0389(15) 0.0218(13) -0.0060(12) -0.0072(13)
C3 0.0332(13) 0.0419(14) 0.0427(15) 0.0184(12) -0.0029(11) -0.0047(11)
C4 0.0375(14) 0.0439(15) 0.0574(18) 0.0305(13) -0.0120(12) -0.0107(11)
C5 0.0268(13) 0.0302(13) 0.085(2) 0.0267(14) -0.0076(12) -0.0045(10)
C6 0.0277(13) 0.0265(12) 0.0628(17) 0.0157(12) -0.0061(11) -0.0013(9)
C7 0.0349(14) 0.0221(12) 0.084(2) 0.0067(13) -0.0053(13) 0.0079(10)
C8 0.0414(15) 0.0339(13) 0.0654(19) -0.0049(13) -0.0007(13) 0.0137(11)
C9 0.0349(13) 0.0280(12) 0.0491(16) -0.0001(11) 0.0001(11) 0.0083(10)
C10 0.0247(11) 0.0224(10) 0.0420(14) 0.0041(10) 0.0015(10) 0.0012(9)
C11 0.0233(11) 0.0249(11) 0.0340(13) 0.0070(9) 0.0016(9) 0.0035(8)
C12 0.0242(11) 0.0268(11) 0.0308(12) 0.0068(9) 0.0039(9) 0.0018(8)
C13 0.0276(12) 0.0304(11) 0.0324(13) 0.0073(10) 0.0009(9) -0.0005(9)
C14 0.0369(14) 0.0442(14) 0.0349(14) 0.0075(11) 0.0049(11) 0.0050(11)
C15 0.0240(11) 0.0305(11) 0.0389(13) 0.0127(10) -0.0013(9) -0.0032(9)
C16 0.0220(11) 0.0222(10) 0.0514(15) 0.0136(10) -0.0026(10) -0.0017(8)
O1 0.0689(14) 0.0684(14) 0.0688(14) 0.0461(11) -0.0179(11) -0.0046(11)
O2 0.0418(11) 0.0417(11) 0.1106(17) 0.0434(11) -0.0108(10) 0.0040(8)
C17 0.0255(11) 0.0260(11) 0.0291(12) 0.0041(9) 0.0041(9) 0.0067(9)
C18 0.0248(11) 0.0221(10) 0.0321(12) 0.0053(9) 0.0041(9) 0.0072(8)
N1 0.0276(10) 0.0271(9) 0.0319(10) 0.0052(8) 0.0036(8) 0.0062(8)
C19 0.0343(13) 0.0317(12) 0.0330(13) 0.0037(10) 0.0045(10) 0.0063(10)
N2 0.0523(13) 0.0401(12) 0.0435(13) -0.0001(10) 0.0115(10) 0.0185(10)
C20 0.0261(11) 0.0259(11) 0.0357(13) 0.0053(9) 0.0040(9) 0.0076(9)
C21 0.0387(14) 0.0387(13) 0.0427(15) 0.0143(11) 0.0118(11) 0.0166(11)
N3 0.0729(17) 0.0575(15) 0.0694(17) 0.0291(13) 0.0300(13) 0.0417(13)
C22 0.0294(12) 0.0301(11) 0.0350(13) 0.0096(10) 0.0053(9) 0.0076(9)
C23 0.0336(13) 0.0478(15) 0.0387(14) 0.0147(12) 0.0077(10) 0.0114(11)
N4 0.0582(15) 0.0725(17) 0.0569(15) 0.0373(13) 0.0104(12) 0.0202(13)
C24 0.0467(15) 0.0309(12) 0.0368(14) 0.0025(11) 0.0107(11) 0.0037(11)
N5 0.0837(18) 0.0448(13) 0.0516(15) 0.0021(11) 0.0283(13) 0.0198(13)
P1 0.0267(3) 0.0241(3) 0.0280(3) 0.0035(2) 0.0049(2) 0.0081(2)
C25 0.0256(11) 0.0267(11) 0.0309(12) 0.0049(9) 0.0066(9) 0.0078(9)
C26 0.0258(11) 0.0313(11) 0.0330(13) 0.0041(10) 0.0062(9) 0.0094(9)
C27 0.0308(13) 0.0364(13) 0.0388(14) 0.0078(11) 0.0020(10) 0.0105(10)
C28 0.0326(13) 0.0479(14) 0.0280(13) 0.0087(11) 0.0003(10) 0.0034(11)
C29 0.0446(14) 0.0442(14) 0.0297(13) 0.0007(11) 0.0105(10) 0.0146(11)
C30 0.0419(14) 0.0334(12) 0.0336(13) 0.0038(10) 0.0073(10) 0.0170(10)
C31 0.0271(12) 0.0297(11) 0.0287(12) 0.0040(9) 0.0038(9) 0.0119(9)
C32 0.0312(13) 0.0343(12) 0.0368(13) 0.0094(10) 0.0075(10) 0.0108(10)
C33 0.0291(13) 0.0464(14) 0.0454(15) 0.0123(12) 0.0116(10) 0.0138(11)
C34 0.0335(13) 0.0503(15) 0.0438(15) 0.0119(12) 0.0060(11) 0.0231(11)
C35 0.0401(14) 0.0428(14) 0.0379(14) 0.0125(11) 0.0049(11) 0.0205(11)
C36 0.0344(13) 0.0358(12) 0.0308(12) 0.0070(10) 0.0081(10) 0.0132(10)
C37 0.0259(11) 0.0247(10) 0.0345(12) 0.0055(9) 0.0063(9) 0.0094(9)
C38 0.0347(13) 0.0310(12) 0.0431(14) 0.0000(11) 0.0113(11) 0.0095(10)
C39 0.0346(14) 0.0274(12) 0.0633(18) 0.0007(12) 0.0143(12) 0.0038(10)
C40 0.0371(14) 0.0342(13) 0.075(2) 0.0236(13) 0.0203(13) 0.0115(11)
C41 0.0375(14) 0.0476(14) 0.0477(15) 0.0260(12) 0.0121(11) 0.0146(11)
C42 0.0308(12) 0.0380(13) 0.0347(13) 0.0112(10) 0.0058(10) 0.0106(10)
C43 0.0313(12) 0.0247(10) 0.0249(11) 0.0026(9) 0.0039(9) 0.0061(9)
C44 0.0333(13) 0.0335(12) 0.0322(13) 0.0019(10) 0.0042(10) 0.0095(10)
C45 0.0398(14) 0.0378(13) 0.0401(15) -0.0072(11) -0.0001(11) 0.0054(11)
C46 0.0515(16) 0.0382(14) 0.0364(14) -0.0087(11) 0.0060(12) 0.0124(12)
C47 0.0443(15) 0.0392(13) 0.0361(14) 0.0029(11) 0.0123(11) 0.0190(11)
C48 0.0302(12) 0.0339(12) 0.0322(13) 0.0011(10) 0.0054(9) 0.0107(10)

loop_
_atom_type_symbol
_atom_type_description
_atom_type_scat_dispersion_real
_atom_type_scat_dispersion_imag
_atom_type_scat_source
C C 0.0033 0.0016 'International Tables Vol C Tables 4.2.6.8 and 6.1.1.4'
H H 0.0000 0.0000 'International Tables Vol C Tables 4.2.6.8 and 6.1.1.4'
N N 0.0061 0.0033 'International Tables Vol C Tables 4.2.6.8 and 6.1.1.4'
O O 0.0106 0.0060 'International Tables Vol C Tables 4.2.6.8 and 6.1.1.4'
P P 0.1023 0.0942 'International Tables Vol C Tables 4.2.6.8 and 6.1.1.4'

loop_
_geom_angle_atom_site_label_1
_geom_angle_atom_site_label_2
_geom_angle_atom_site_label_3
_geom_angle
_geom_angle_site_symmetry_1
_geom_angle_site_symmetry_3
_geom_angle_publ_flag
C14 C1 C2 119.9(3) . . ?
C14 C1 H1 120.1 . . ?
C2 C1 H1 120.1 . . ?
C3 C2 C1 120.6(3) . . ?
C3 C2 H2 119.7 . . ?
C1 C2 H2 119.7 . . ?
C2 C3 C15 120.9(3) . . ?
C2 C3 C4 119.2(2) . . ?
C15 C3 C4 119.9(2) . . ?
O1 C4 C3 122.1(3) . . ?
O1 C4 C5 118.7(3) . . ?
C3 C4 C5 119.2(2) . . ?
O2 C5 C6 122.6(3) . . ?
O2 C5 C4 119.4(3) . . ?
C6 C5 C4 117.9(2) . . ?
C7 C6 C16 121.0(2) . . ?
C7 C6 C5 118.6(2) . . ?
C16 C6 C5 120.4(2) . . ?
C6 C7 C8 121.1(2) . . ?
C6 C7 H3 119.5 . . ?
C8 C7 H3 119.5 . . ?
C7 C8 C9 119.5(2) . . ?
C7 C8 H4 120.2 . . ?
C9 C8 H4 120.2 . . ?
C8 C9 C10 120.5(3) . . ?
C8 C9 H5 119.8 . . ?
C10 C9 H5 119.8 . . ?
C9 C10 C16 120.7(2) . . ?
C9 C10 C11 121.7(2) . . ?
C16 C10 C11 117.5(2) . . ?
N1 C11 C12 112.66(19) . . ?
N1 C11 C10 124.7(2) . . ?
C12 C11 C10 122.6(2) . . ?
C17 C12 C11 105.31(19) . . ?
C17 C12 C13 134.5(2) . . ?
C11 C12 C13 120.2(2) . . ?
C14 C13 C15 119.3(2) . . ?
C14 C13 C12 122.8(2) . . ?
C15 C13 C12 117.9(2) . . ?
C1 C14 C13 121.0(3) . . ?
C1 C14 H6 119.5 . . ?
C13 C14 H6 119.5 . . ?
C3 C15 C13 118.3(2) . . ?
C3 C15 C16 120.8(2) . . ?
C13 C15 C16 120.9(2) . . ?
C10 C16 C6 117.2(2) . . ?
C10 C16 C15 120.9(2) . . ?
C6 C16 C15 121.8(2) . . ?
C12 C17 C18 105.51(17) . . ?
C12 C17 C19 128.0(2) . . ?
C18 C17 C19 126.4(2) . . ?
N1 C18 C20 118.75(19) . . ?
N1 C18 C17 111.54(19) . . ?
C20 C18 C17 129.62(19) . . ?
C11 N1 C18 104.99(17) . . ?
N2 C19 C17 178.9(3) . . ?
C22 C20 C18 125.99(19) . . ?
C22 C20 C21 114.5(2) . . ?
C18 C20 C21 119.42(19) . . ?
N3 C21 C20 176.3(3) . . ?
C20 C22 C24 125.5(2) . . ?
C20 C22 C23 120.2(2) . . ?
C24 C22 C23 114.2(2) . . ?
N4 C23 C22 179.2(3) . . ?
N5 C24 C22 173.9(3) . . ?
C37 P1 C25 109.25(10) . . ?
C37 P1 C43 108.30(10) . . ?
C25 P1 C43 113.16(10) . . ?
C37 P1 C31 108.91(10) . . ?
C25 P1 C31 108.30(10) . . ?
C43 P1 C31 108.84(10) . . ?
C26 C25 C30 119.5(2) . . ?
C26 C25 P1 121.03(16) . . ?
C30 C25 P1 119.45(17) . . ?
C27 C26 C25 119.9(2) . . ?
C27 C26 H7 120.0 . . ?
C25 C26 H7 120.0 . . ?
C26 C27 C28 120.1(2) . . ?
C26 C27 H8 119.9 . . ?
C28 C27 H8 119.9 . . ?
C29 C28 C27 120.2(2) . . ?
C29 C28 H9 119.9 . . ?
C27 C28 H9 119.9 . . ?
C30 C29 C28 120.0(2) . . ?
C30 C29 H10 120.0 . . ?
C28 C29 H10 120.0 . . ?
C29 C30 C25 120.2(2) . . ?
C29 C30 H11 119.9 . . ?
C25 C30 H11 119.9 . . ?
C36 C31 C32 120.24(19) . . ?
C36 C31 P1 120.82(16) . . ?
C32 C31 P1 118.91(17) . . ?
C33 C32 C31 119.5(2) . . ?
C33 C32 H12 120.3 . . ?
C31 C32 H12 120.3 . . ?
C34 C33 C32 120.1(2) . . ?
C34 C33 H13 119.9 . . ?
C32 C33 H13 119.9 . . ?
C33 C34 C35 120.9(2) . . ?
C33 C34 H14 119.6 . . ?
C35 C34 H14 119.6 . . ?
C34 C35 C36 119.7(2) . . ?
C34 C35 H15 120.2 . . ?
C36 C35 H15 120.2 . . ?
C31 C36 C35 119.6(2) . . ?
C31 C36 H16 120.2 . . ?
C35 C36 H16 120.2 . . ?
C38 C37 C42 119.7(2) . . ?
C38 C37 P1 120.63(17) . . ?
C42 C37 P1 119.57(16) . . ?
C37 C38 C39 119.3(2) . . ?
C37 C38 H17 120.3 . . ?
C39 C38 H17 120.3 . . ?
C40 C39 C38 120.4(2) . . ?
C40 C39 H18 119.8 . . ?
C38 C39 H18 119.8 . . ?
C39 C40 C41 120.9(2) . . ?
C39 C40 H19 119.6 . . ?
C41 C40 H19 119.6 . . ?
C40 C41 C42 119.6(2) . . ?
C40 C41 H20 120.2 . . ?
C42 C41 H20 120.2 . . ?
C41 C42 C37 120.1(2) . . ?
C41 C42 H21 120.0 . . ?
C37 C42 H21 120.0 . . ?
C44 C43 C48 119.64(19) . . ?
C44 C43 P1 120.02(16) . . ?
C48 C43 P1 120.32(16) . . ?
C45 C44 C43 119.6(2) . . ?
C45 C44 H22 120.2 . . ?
C43 C44 H22 120.2 . . ?
C46 C45 C44 120.6(2) . . ?
C46 C45 H23 119.7 . . ?
C44 C45 H23 119.7 . . ?
C45 C46 C47 120.3(2) . . ?
C45 C46 H24 119.9 . . ?
C47 C46 H24 119.9 . . ?
C46 C47 C48 120.1(2) . . ?
C46 C47 H25 119.9 . . ?
C48 C47 H25 119.9 . . ?
C47 C48 C43 119.8(2) . . ?
C47 C48 H26 120.1 . . ?
C43 C48 H26 120.1 . . ?

loop_
_geom_bond_atom_site_label_1
_geom_bond_atom_site_label_2
_geom_bond_distance
_geom_bond_site_symmetry_2
_geom_bond_publ_flag
C1 C14 1.381(3) . ?
C1 C2 1.391(4) . ?
C1 H1 0.9500 . ?
C2 C3 1.371(4) . ?
C2 H2 0.9500 . ?
C3 C15 1.414(3) . ?
C3 C4 1.481(4) . ?
C4 O1 1.217(3) . ?
C4 C5 1.518(4) . ?
C5 O2 1.228(3) . ?
C5 C6 1.469(4) . ?
C6 C7 1.378(4) . ?
C6 C16 1.415(3) . ?
C7 C8 1.381(4) . ?
C7 H3 0.9500 . ?
C8 C9 1.386(3) . ?
C8 H4 0.9500 . ?
C9 C10 1.392(3) . ?
C9 H5 0.9500 . ?
C10 C16 1.415(3) . ?
C10 C11 1.437(3) . ?
C11 N1 1.345(3) . ?
C11 C12 1.414(3) . ?
C12 C17 1.395(3) . ?
C12 C13 1.452(3) . ?
C13 C14 1.398(3) . ?
C13 C15 1.423(3) . ?
C14 H6 0.9500 . ?
C15 C16 1.459(3) . ?
C17 C18 1.421(3) . ?
C17 C19 1.431(3) . ?
C18 N1 1.363(3) . ?
C18 C20 1.421(3) . ?
C19 N2 1.160(3) . ?
C20 C22 1.377(3) . ?
C20 C21 1.442(3) . ?
C21 N3 1.148(3) . ?
C22 C24 1.428(3) . ?
C22 C23 1.431(3) . ?
C23 N4 1.154(3) . ?
C24 N5 1.146(3) . ?
P1 C37 1.791(2) . ?
P1 C25 1.791(2) . ?
P1 C43 1.793(2) . ?
P1 C31 1.802(2) . ?
C25 C26 1.395(3) . ?
C25 C30 1.396(3) . ?
C26 C27 1.383(3) . ?
C26 H7 0.9500 . ?
C27 C28 1.384(3) . ?
C27 H8 0.9500 . ?
C28 C29 1.385(3) . ?
C28 H9 0.9500 . ?
C29 C30 1.380(3) . ?
C29 H10 0.9500 . ?
C30 H11 0.9500 . ?
C31 C36 1.388(3) . ?
C31 C32 1.396(3) . ?
C32 C33 1.385(3) . ?
C32 H12 0.9500 . ?
C33 C34 1.378(3) . ?
C33 H13 0.9500 . ?
C34 C35 1.379(3) . ?
C34 H14 0.9500 . ?
C35 C36 1.396(3) . ?
C35 H15 0.9500 . ?
C36 H16 0.9500 . ?
C37 C38 1.393(3) . ?
C37 C42 1.399(3) . ?
C38 C39 1.394(3) . ?
C38 H17 0.9500 . ?
C39 C40 1.370(3) . ?
C39 H18 0.9500 . ?
C40 C41 1.381(3) . ?
C40 H19 0.9500 . ?
C41 C42 1.385(3) . ?
C41 H20 0.9500 . ?
C42 H21 0.9500 . ?
C43 C44 1.390(3) . ?
C43 C48 1.399(3) . ?
C44 C45 1.387(3) . ?
C44 H22 0.9500 . ?
C45 C46 1.373(3) . ?
C45 H23 0.9500 . ?
C46 C47 1.381(3) . ?
C46 H24 0.9500 . ?
C47 C48 1.384(3) . ?
C47 H25 0.9500 . ?
C48 H26 0.9500 . ?

loop_
_geom_hbond_atom_site_label_D
_geom_hbond_atom_site_label_H
_geom_hbond_atom_site_label_A
_geom_hbond_distance_DH
_geom_hbond_distance_HA
_geom_hbond_distance_DA
_geom_hbond_angle_DHA
_geom_hbond_site_symmetry_A
C26 H7 N3 0.95 2.56 3.212(3) 126.4 .
C32 H12 O2 0.95 2.36 3.305(3) 171.7 2_756
C38 H17 N2 0.95 2.52 3.244(3) 133.5 2_766
C26 H7 N3 0.95 2.56 3.212(3) 126.4 .
C32 H12 O2 0.95 2.36 3.305(3) 171.7 2_756
C38 H17 N2 0.95 2.52 3.244(3) 133.5 2_766

loop_
_geom_torsion_atom_site_label_1
_geom_torsion_atom_site_label_2
_geom_torsion_atom_site_label_3
_geom_torsion_atom_site_label_4
_geom_torsion
_geom_torsion_site_symmetry_1
_geom_torsion_site_symmetry_2
_geom_torsion_site_symmetry_3
_geom_torsion_site_symmetry_4
_geom_torsion_publ_flag
C14 C1 C2 C3 -0.3(4) . . . . ?
C1 C2 C3 C15 -0.8(4) . . . . ?
C1 C2 C3 C4 179.6(2) . . . . ?
C2 C3 C4 O1 -1.1(4) . . . . ?
C15 C3 C4 O1 179.3(2) . . . . ?
C2 C3 C4 C5 178.8(2) . . . . ?
C15 C3 C4 C5 -0.8(3) . . . . ?
O1 C4 C5 O2 1.0(3) . . . . ?
C3 C4 C5 O2 -179.0(2) . . . . ?
O1 C4 C5 C6 -178.6(2) . . . . ?
C3 C4 C5 C6 1.5(3) . . . . ?
O2 C5 C6 C7 -1.5(3) . . . . ?
C4 C5 C6 C7 178.0(2) . . . . ?
O2 C5 C6 C16 179.3(2) . . . . ?
C4 C5 C6 C16 -1.2(3) . . . . ?
C16 C6 C7 C8 -0.4(3) . . . . ?
C5 C6 C7 C8 -179.6(2) . . . . ?
C6 C7 C8 C9 0.1(4) . . . . ?
C7 C8 C9 C10 0.3(3) . . . . ?
C8 C9 C10 C16 -0.4(3) . . . . ?
C8 C9 C10 C11 177.3(2) . . . . ?
C9 C10 C11 N1 -1.8(3) . . . . ?
C16 C10 C11 N1 176.02(18) . . . . ?
C9 C10 C11 C12 -179.01(19) . . . . ?
C16 C10 C11 C12 -1.2(3) . . . . ?
N1 C11 C12 C17 0.1(2) . . . . ?
C10 C11 C12 C17 177.61(18) . . . . ?
N1 C11 C12 C13 -177.66(17) . . . . ?
C10 C11 C12 C13 -0.1(3) . . . . ?
C17 C12 C13 C14 3.7(4) . . . . ?
C11 C12 C13 C14 -179.3(2) . . . . ?
C17 C12 C13 C15 -175.8(2) . . . . ?
C11 C12 C13 C15 1.1(3) . . . . ?
C2 C1 C14 C13 0.1(4) . . . . ?
C15 C13 C14 C1 1.1(3) . . . . ?
C12 C13 C14 C1 -178.4(2) . . . . ?
C2 C3 C15 C13 2.0(3) . . . . ?
C4 C3 C15 C13 -178.40(19) . . . . ?
C2 C3 C15 C16 -179.9(2) . . . . ?
C4 C3 C15 C16 -0.2(3) . . . . ?
C14 C13 C15 C3 -2.1(3) . . . . ?
C12 C13 C15 C3 177.44(18) . . . . ?
C14 C13 C15 C16 179.70(19) . . . . ?
C12 C13 C15 C16 -0.7(3) . . . . ?
C9 C10 C16 C6 0.1(3) . . . . ?
C11 C10 C16 C6 -177.76(18) . . . . ?
C9 C10 C16 C15 179.39(19) . . . . ?
C11 C10 C16 C15 1.6(3) . . . . ?
C7 C6 C16 C10 0.3(3) . . . . ?
C5 C6 C16 C10 179.54(19) . . . . ?
C7 C6 C16 C15 -179.0(2) . . . . ?
C5 C6 C16 C15 0.2(3) . . . . ?
C3 C15 C16 C10 -178.75(19) . . . . ?
C13 C15 C16 C10 -0.6(3) . . . . ?
C3 C15 C16 C6 0.6(3) . . . . ?
C13 C15 C16 C6 178.67(19) . . . . ?
C11 C12 C17 C18 -0.3(2) . . . . ?
C13 C12 C17 C18 177.0(2) . . . . ?
C11 C12 C17 C19 -176.7(2) . . . . ?
C13 C12 C17 C19 0.6(4) . . . . ?
C12 C17 C18 N1 0.4(2) . . . . ?
C19 C17 C18 N1 176.87(19) . . . . ?
C12 C17 C18 C20 -175.8(2) . . . . ?
C19 C17 C18 C20 0.7(4) . . . . ?
C12 C11 N1 C18 0.2(2) . . . . ?
C10 C11 N1 C18 -177.30(18) . . . . ?
C20 C18 N1 C11 176.30(18) . . . . ?
C17 C18 N1 C11 -0.4(2) . . . . ?
N1 C18 C20 C22 2.5(3) . . . . ?
C17 C18 C20 C22 178.5(2) . . . . ?
N1 C18 C20 C21 -174.74(19) . . . . ?
C17 C18 C20 C21 1.2(3) . . . . ?
C18 C20 C22 C24 2.4(4) . . . . ?
C21 C20 C22 C24 179.8(2) . . . . ?
C18 C20 C22 C23 -173.8(2) . . . . ?
C21 C20 C22 C23 3.6(3) . . . . ?
C37 P1 C25 C26 -91.77(19) . . . . ?
C43 P1 C25 C26 29.0(2) . . . . ?
C31 P1 C25 C26 149.73(17) . . . . ?
C37 P1 C25 C30 85.88(19) . . . . ?
C43 P1 C25 C30 -153.38(17) . . . . ?
C31 P1 C25 C30 -32.6(2) . . . . ?
C30 C25 C26 C27 -0.4(3) . . . . ?
P1 C25 C26 C27 177.24(16) . . . . ?
C25 C26 C27 C28 0.0(3) . . . . ?
C26 C27 C28 C29 -0.2(3) . . . . ?
C27 C28 C29 C30 0.8(4) . . . . ?
C28 C29 C30 C25 -1.2(4) . . . . ?
C26 C25 C30 C29 1.0(3) . . . . ?
P1 C25 C30 C29 -176.68(17) . . . . ?
C37 P1 C31 C36 16.4(2) . . . . ?
C25 P1 C31 C36 135.15(17) . . . . ?
C43 P1 C31 C36 -101.45(18) . . . . ?
C37 P1 C31 C32 -165.36(16) . . . . ?
C25 P1 C31 C32 -46.65(19) . . . . ?
C43 P1 C31 C32 76.76(19) . . . . ?
C36 C31 C32 C33 -0.4(3) . . . . ?
P1 C31 C32 C33 -178.58(17) . . . . ?
C31 C32 C33 C34 0.0(3) . . . . ?
C32 C33 C34 C35 0.3(4) . . . . ?
C33 C34 C35 C36 -0.3(4) . . . . ?
C32 C31 C36 C35 0.4(3) . . . . ?
P1 C31 C36 C35 178.56(17) . . . . ?
C34 C35 C36 C31 0.0(3) . . . . ?
C25 P1 C37 C38 -28.4(2) . . . . ?
C43 P1 C37 C38 -152.10(17) . . . . ?
C31 P1 C37 C38 89.68(19) . . . . ?
C25 P1 C37 C42 154.88(17) . . . . ?
C43 P1 C37 C42 31.2(2) . . . . ?
C31 P1 C37 C42 -87.00(18) . . . . ?
C42 C37 C38 C39 0.9(3) . . . . ?
P1 C37 C38 C39 -175.82(17) . . . . ?
C37 C38 C39 C40 -0.7(3) . . . . ?
C38 C39 C40 C41 -0.2(4) . . . . ?
C39 C40 C41 C42 1.0(4) . . . . ?
C40 C41 C42 C37 -0.8(3) . . . . ?
C38 C37 C42 C41 -0.1(3) . . . . ?
P1 C37 C42 C41 176.58(17) . . . . ?
C37 P1 C43 C44 -126.37(19) . . . . ?
C25 P1 C43 C44 112.35(19) . . . . ?
C31 P1 C43 C44 -8.1(2) . . . . ?
C37 P1 C43 C48 52.0(2) . . . . ?
C25 P1 C43 C48 -69.3(2) . . . . ?
C31 P1 C43 C48 170.23(17) . . . . ?
C48 C43 C44 C45 1.0(3) . . . . ?
P1 C43 C44 C45 179.30(18) . . . . ?
C43 C44 C45 C46 0.1(4) . . . . ?
C44 C45 C46 C47 -0.2(4) . . . . ?
C45 C46 C47 C48 -0.8(4) . . . . ?
C46 C47 C48 C43 1.8(4) . . . . ?
C44 C43 C48 C47 -1.9(3) . . . . ?
P1 C43 C48 C47 179.75(17) . . . . ?
